data_4102444
loop_
_publ_author_name
'Qi-Kui Liu'
'Jian-Ping Ma'
'Yu-Bin Dong'

_publ_section_title
;
 Adsorption and Separation of Reactive Aromatic Isomers and Generation and
 Stabilization of Their Radicals within Cadmium(II)-Triazole Metal-Organic
 Confined Space in a Single-Crystal-to-Single-Crystal Fashion
;
_journal_name_full 'Journal of the American Chemical Society'
_journal_page_first 7005
_journal_page_last 7017
_journal_paper_doi 10.1021/ja101807c
_journal_volume 132
_journal_year 2010
_chemical_formula_sum 'C53 H40 Cd Cl2 N12 O9 S'
_chemical_formula_weight 1204.33
_chemical_name_systematic
; 
 ? 
;
_space_group_IT_number 96
_symmetry_cell_setting tetragonal
_symmetry_space_group_name_Hall 'P 4nw 2abw'
_symmetry_space_group_name_H-M 'P 43 21 2'
_atom_sites_solution_hydrogens geom
_atom_sites_solution_primary direct
_atom_sites_solution_secondary difmap
_audit_creation_method SHELXL-97
_cell_angle_alpha 90.00
_cell_angle_beta 90.00
_cell_angle_gamma 90.00
_cell_formula_units_Z 4
_cell_length_a 15.8770(12)
_cell_length_b 15.8770(12)
_cell_length_c 21.806(3)
_cell_measurement_reflns_used 7789
_cell_measurement_temperature 123(2)
_cell_measurement_theta_max 27.247
_cell_measurement_theta_min 2.278
_cell_volume 5496.8(10)
_computing_cell_refinement 'Bruker SMART'
_computing_data_collection 'Bruker SMART'
_computing_data_reduction 'Bruker SAINT'
_computing_molecular_graphics 'Bruker SHELXTL'
_computing_publication_material 'Bruker SHELXTL'
_computing_structure_refinement 'SHELXL-97 (Sheldrick, 1997)'
_computing_structure_solution 'SHELXS-97 (Sheldrick, 1990)'
_diffrn_ambient_temperature 123(2)
_diffrn_measured_fraction_theta_full 1.000
_diffrn_measured_fraction_theta_max 1.000
_diffrn_measurement_device_type 'CCD area detector'
_diffrn_measurement_method 'phi and omega scans'
_diffrn_radiation_monochromator graphite
_diffrn_radiation_source 'fine-focus sealed tube'
_diffrn_radiation_type MoK\a
_diffrn_radiation_wavelength 0.71073
_diffrn_reflns_av_R_equivalents 0.0647
_diffrn_reflns_av_sigmaI/netI 0.0493
_diffrn_reflns_limit_h_max 19
_diffrn_reflns_limit_h_min -18
_diffrn_reflns_limit_k_max 19
_diffrn_reflns_limit_k_min -19
_diffrn_reflns_limit_l_max 19
_diffrn_reflns_limit_l_min -26
_diffrn_reflns_number 28953
_diffrn_reflns_theta_full 25.49
_diffrn_reflns_theta_max 25.49
_diffrn_reflns_theta_min 1.59
_exptl_absorpt_coefficient_mu 0.599
_exptl_absorpt_correction_T_max 0.9370
_exptl_absorpt_correction_T_min 0.8502
_exptl_absorpt_correction_type multi-scan
_exptl_absorpt_process_details sadabs
_exptl_crystal_colour yellow
_exptl_crystal_density_diffrn 1.455
_exptl_crystal_density_method 'not measured'
_exptl_crystal_description block
_exptl_crystal_F_000 2448
_exptl_crystal_size_max 0.28
_exptl_crystal_size_mid 0.20
_exptl_crystal_size_min 0.11
_refine_diff_density_max 1.415
_refine_diff_density_min -0.873
_refine_diff_density_rms 0.159
_refine_ls_abs_structure_details 'Flack H D (1983), Acta Cryst. A39, 876-881'
_refine_ls_abs_structure_Flack 0.02(5)
_refine_ls_extinction_method none
_refine_ls_goodness_of_fit_ref 1.165
_refine_ls_hydrogen_treatment constr
_refine_ls_matrix_type full
_refine_ls_number_parameters 386
_refine_ls_number_reflns 5122
_refine_ls_number_restraints 27
_refine_ls_restrained_S_all 1.164
_refine_ls_R_factor_all 0.0756
_refine_ls_R_factor_gt 0.0706
_refine_ls_shift/su_max 0.051
_refine_ls_shift/su_mean 0.004
_refine_ls_structure_factor_coef Fsqd
_refine_ls_weighting_details 'calc w=1/[\s^2^(Fo^2^)+(0.1090P)^2^+9.3635P] where P=(Fo^2^+2Fc^2^)/3'
_refine_ls_weighting_scheme calc
_refine_ls_wR_factor_gt 0.1819
_refine_ls_wR_factor_ref 0.1856
_reflns_number_gt 4779
_reflns_number_total 5122
_reflns_threshold_expression >2sigma(I)
_cod_data_source_file ja101807c_si_003_11.cif
_cod_data_source_block 5'
_cod_original_cell_volume 5497.0(10)
_cod_database_code 4102444

loop_
_symmetry_equiv_pos_as_xyz
'x, y, z'
'-x, -y, z+1/2'
'-y+1/2, x+1/2, z+3/4'
'y+1/2, -x+1/2, z+1/4'
'-x+1/2, y+1/2, -z+3/4'
'x+1/2, -y+1/2, -z+1/4'
'y, x, -z'
'-y, -x, -z+1/2'

loop_
_atom_site_label
_atom_site_type_symbol
_atom_site_fract_x
_atom_site_fract_y
_atom_site_fract_z
_atom_site_U_iso_or_equiv
_atom_site_adp_type
_atom_site_occupancy
_atom_site_symmetry_multiplicity
_atom_site_calc_flag
_atom_site_refinement_flags
C1 C 0.5865(5) 1.3593(5) 0.1111(4) 0.0292(17) Uani 1 1 d .
H1 H 0.5366 1.3891 0.1006 0.035 Uiso 1 1 calc R
C2 C 0.6144(4) 1.2975(4) 0.0710(3) 0.0225(14) Uani 1 1 d .
H2 H 0.5841 1.2854 0.0345 0.027 Uiso 1 1 calc R
C3 C 0.6886(4) 1.2530(5) 0.0854(3) 0.0250(15) Uani 1 1 d .
C4 C 0.7312(5) 1.2804(5) 0.1368(3) 0.0309(16) Uani 1 1 d .
H4 H 0.7844 1.2566 0.1468 0.037 Uiso 1 1 calc R
C5 C 0.6972(5) 1.3423(5) 0.1739(4) 0.0326(18) Uani 1 1 d .
H5 H 0.7278 1.3589 0.2094 0.039 Uiso 1 1 calc R
C6 C 0.7182(4) 1.1802(5) 0.0480(3) 0.0246(15) Uani 1 1 d .
C7 C 0.6923(5) 1.1672(5) -0.0115(3) 0.0286(17) Uani 1 1 d .
H7 H 0.6534 1.2052 -0.0298 0.034 Uiso 1 1 calc R
C8 C 0.7225(5) 1.0991(6) -0.0449(4) 0.041(2) Uani 1 1 d .
H8 H 0.7025 1.0896 -0.0854 0.049 Uiso 1 1 calc R
C9 C 0.7831(5) 1.0433(5) -0.0189(3) 0.0316(18) Uani 1 1 d .
H9 H 0.8043 0.9966 -0.0414 0.038 Uiso 1 1 calc R
C10 C 0.8099(4) 1.0597(4) 0.0402(3) 0.0210(13) Uani 1 1 d .
C11 C 0.7785(5) 1.1258(4) 0.0739(3) 0.0247(15) Uani 1 1 d .
H11 H 0.7976 1.1348 0.1147 0.030 Uiso 1 1 calc R
C12 C 0.8718(4) 1.0033(4) 0.0695(3) 0.0220(14) Uani 1 1 d .
C13 C 0.9238(4) 0.9084(4) 0.1320(3) 0.0177(13) Uani 1 1 d .
C14 C 0.9324(4) 0.8385(4) 0.1762(3) 0.0220(14) Uani 1 1 d .
C15 C 1.0042(5) 0.8371(5) 0.2139(4) 0.0343(18) Uani 1 1 d .
H15 H 1.0451 0.8806 0.2109 0.041 Uiso 1 1 calc R
C16 C 1.0149(5) 0.7727(6) 0.2549(4) 0.045(2) Uani 1 1 d .
H16 H 1.0634 0.7715 0.2804 0.054 Uiso 1 1 calc R
C17 C 0.9561(5) 0.7101(5) 0.2594(4) 0.0356(19) Uani 1 1 d .
H17 H 0.9644 0.6664 0.2886 0.043 Uiso 1 1 calc R
C18 C 0.8835(5) 0.7081(5) 0.2221(4) 0.0254(15) Uani 1 1 d .
C19 C 0.8730(4) 0.7744(4) 0.1799(3) 0.0198(14) Uani 1 1 d .
H19 H 0.8251 0.7753 0.1538 0.024 Uiso 1 1 calc R
C20 C 0.8180(5) 0.6420(4) 0.2276(3) 0.0234(15) Uani 1 1 d .
C21 C 0.8071(5) 0.5988(5) 0.2815(4) 0.0343(18) Uani 1 1 d .
H21 H 0.8441 0.6082 0.3151 0.041 Uiso 1 1 calc R
C22 C 0.7408(5) 0.5405(5) 0.2866(4) 0.0293(17) Uani 1 1 d .
H22 H 0.7346 0.5106 0.3241 0.035 Uiso 1 1 calc R
C23 C 0.6986(5) 0.5673(5) 0.1891(3) 0.0322(17) Uani 1 1 d .
H23 H 0.6610 0.5569 0.1560 0.039 Uiso 1 1 calc R
C24 C 0.7612(5) 0.6240(5) 0.1797(4) 0.0337(19) Uani 1 1 d .
H24 H 0.7667 0.6515 0.1412 0.040 Uiso 1 1 calc R
C25 C 0.6320(10) 0.0739(9) 0.2770(7) 0.088(4) Uani 0.50 1 d PDU
H25 H 0.6732 0.1078 0.2966 0.106 Uiso 0.50 1 calc PR
C26 C 0.5779(11) 0.0233(10) 0.3063(9) 0.103(7) Uani 0.50 1 d PDU
H26 H 0.5760 0.0168 0.3496 0.123 Uiso 0.50 1 calc PR
C27 C 0.5210(7) -0.0213(6) 0.2630(12) 0.088(4) Uani 0.50 1 d PDU
C28 C 0.5363(7) -0.0019(7) 0.2048(12) 0.085(5) Uani 0.50 1 d PDU
H28 H 0.5067 -0.0242 0.1706 0.102 Uiso 0.50 1 calc PR
C29 C 0.4555(9) -0.0814(8) 0.2841(10) 0.072(5) Uani 0.50 1 d PDU
H29 H 0.4211 -0.1085 0.2544 0.087 Uiso 0.50 1 calc PR
Cd1 Cd 1.05781(3) 1.05781(3) 0.0000 0.0179(2) Uani 1 2 d S
Cl1 Cl 0.76822(14) 0.76822(14) 0.0000 0.0536(8) Uani 1 2 d S
Cl2 Cl 0.37884(17) 0.37884(17) 0.0000 0.0679(11) Uani 1 2 d S
N1 N 0.6246(4) 1.3796(4) 0.1626(3) 0.0301(13) Uani 1 1 d .
N2 N 0.9551(4) 1.0055(3) 0.0657(3) 0.0245(13) Uani 1 1 d .
N3 N 0.9878(3) 0.9453(4) 0.1049(3) 0.0224(12) Uani 1 1 d .
N4 N 0.8506(3) 0.9430(4) 0.1107(3) 0.0234(12) Uani 1 1 d .
N5 N 0.7692(4) 0.9241(4) 0.1322(3) 0.0391(18) Uani 1 1 d .
H5A H 0.7416 0.9728 0.1412 0.059 Uiso 1 1 d R
H5C H 0.7407 0.8959 0.1023 0.059 Uiso 1 1 d R
N6 N 0.6857(4) 0.5249(4) 0.2413(3) 0.0283(14) Uani 1 1 d .
O1 O 0.7276(8) 0.7399(9) 0.0523(4) 0.120(4) Uani 1 1 d .
O2 O 0.7242(18) 0.8424(14) -0.0080(18) 0.168(13) Uani 0.50 1 d P
O3 O 0.8265(9) 0.8265(9) 0.0000 0.182(11) Uani 1 2 d S
O4 O 0.357(2) 0.4473(10) 0.0300(7) 0.139(12) Uani 0.50 1 d P
O5 O 0.4036(9) 0.3323(19) 0.0540(7) 0.240(12) Uani 1 1 d .
O6 O 0.3147(19) 0.3147(19) 0.0000 0.292(17) Uiso 1 2 d S
O7 O 0.4439(11) -0.0976(9) 0.3391(9) 0.106(7) Uani 0.50 1 d PDU
S1 S 0.6167(4) 0.0689(5) 0.2003(5) 0.106(3) Uani 0.50 1 d PDU

loop_
_atom_site_aniso_label
_atom_site_aniso_U_11
_atom_site_aniso_U_22
_atom_site_aniso_U_33
_atom_site_aniso_U_23
_atom_site_aniso_U_13
_atom_site_aniso_U_12
C1 0.024(4) 0.025(4) 0.039(4) 0.010(3) 0.004(3) 0.010(3)
C2 0.030(4) 0.023(3) 0.015(3) 0.006(3) 0.001(3) 0.000(3)
C3 0.024(4) 0.025(4) 0.026(4) 0.007(3) 0.003(3) 0.007(3)
C4 0.023(4) 0.035(4) 0.035(4) -0.006(3) -0.004(3) 0.010(3)
C5 0.032(4) 0.030(4) 0.036(4) -0.006(3) -0.007(3) 0.008(3)
C6 0.020(4) 0.025(4) 0.029(4) 0.002(3) 0.004(3) 0.002(3)
C7 0.029(4) 0.033(4) 0.024(4) 0.006(3) -0.004(3) 0.003(3)
C8 0.028(4) 0.065(6) 0.030(4) -0.010(4) -0.007(4) 0.009(4)
C9 0.035(4) 0.034(5) 0.025(4) -0.012(3) 0.005(3) 0.007(3)
C10 0.017(3) 0.014(3) 0.032(4) 0.007(3) 0.000(3) -0.004(3)
C11 0.028(4) 0.024(4) 0.022(3) 0.001(3) 0.004(3) -0.003(3)
C12 0.023(4) 0.018(3) 0.025(3) -0.010(3) 0.008(3) -0.005(3)
C13 0.015(4) 0.020(3) 0.017(3) -0.006(2) 0.004(2) -0.001(2)
C14 0.021(3) 0.024(3) 0.022(3) 0.000(3) 0.005(3) 0.004(3)
C15 0.027(4) 0.039(5) 0.037(4) 0.003(4) -0.003(3) -0.013(3)
C16 0.031(4) 0.059(6) 0.044(5) 0.018(5) -0.011(4) -0.015(4)
C17 0.027(4) 0.041(4) 0.038(4) 0.020(4) -0.009(4) 0.002(3)
C18 0.022(4) 0.021(4) 0.033(4) 0.007(3) 0.002(3) -0.001(3)
C19 0.016(3) 0.027(4) 0.017(3) 0.003(3) 0.005(3) 0.002(3)
C20 0.022(4) 0.016(3) 0.032(4) -0.004(3) 0.002(3) 0.002(3)
C21 0.034(4) 0.030(4) 0.039(4) 0.006(4) -0.016(4) -0.007(3)
C22 0.033(4) 0.026(4) 0.029(4) 0.004(3) 0.006(3) -0.005(3)
C23 0.026(4) 0.043(5) 0.028(4) 0.003(4) -0.012(3) -0.005(3)
C24 0.034(4) 0.035(4) 0.033(4) 0.009(3) -0.007(3) -0.006(3)
C25 0.043(8) 0.031(7) 0.192(11) -0.002(9) -0.012(8) 0.008(5)
C26 0.080(18) 0.050(14) 0.179(12) -0.020(15) 0.001(15) -0.017(11)
C27 0.043(8) 0.031(7) 0.192(11) -0.002(9) -0.012(8) 0.008(5)
C28 0.039(10) 0.041(11) 0.177(12) -0.027(11) 0.018(11) 0.016(7)
C29 0.049(11) 0.027(9) 0.141(15) -0.013(10) -0.017(11) 0.011(7)
Cd1 0.0148(2) 0.0148(2) 0.0242(3) 0.0008(2) -0.0008(2) -0.0018(3)
Cl1 0.0590(12) 0.0590(12) 0.0429(16) 0.0030(13) -0.0030(13) -0.0159(16)
Cl2 0.0791(17) 0.0791(17) 0.0454(18) 0.0027(17) -0.0027(17) -0.023(2)
N1 0.027(4) 0.024(3) 0.039(3) 0.007(3) 0.001(3) -0.002(2)
N2 0.026(3) 0.020(3) 0.028(3) -0.002(2) -0.003(2) 0.001(2)
N3 0.021(3) 0.019(3) 0.026(3) -0.011(3) -0.002(2) 0.004(2)
N4 0.017(3) 0.025(3) 0.028(3) 0.002(3) 0.007(2) 0.000(3)
N5 0.019(3) 0.043(4) 0.056(4) 0.019(3) 0.014(3) 0.008(3)
N6 0.024(3) 0.022(3) 0.039(4) 0.002(3) 0.002(3) -0.002(2)
O1 0.124(9) 0.195(13) 0.042(4) 0.023(6) -0.005(5) -0.045(8)
O2 0.16(2) 0.078(15) 0.27(4) 0.09(2) -0.03(3) 0.012(15)
O3 0.205(16) 0.205(16) 0.137(16) -0.062(16) 0.062(16) -0.11(2)
O4 0.35(4) 0.029(8) 0.042(8) -0.017(8) 0.016(14) 0.044(15)
O5 0.091(10) 0.49(4) 0.135(12) 0.022(19) 0.006(9) -0.040(16)
O7 0.115(16) 0.059(10) 0.144(15) 0.020(12) -0.056(13) -0.032(11)
S1 0.059(4) 0.069(4) 0.190(8) -0.034(5) 0.054(5) -0.001(3)

loop_
_atom_type_symbol
_atom_type_description
_atom_type_scat_dispersion_real
_atom_type_scat_dispersion_imag
_atom_type_scat_source
C C 0.0033 0.0016 'International Tables Vol C Tables 4.2.6.8 and 6.1.1.4'
H H 0.0000 0.0000 'International Tables Vol C Tables 4.2.6.8 and 6.1.1.4'
N N 0.0061 0.0033 'International Tables Vol C Tables 4.2.6.8 and 6.1.1.4'
O O 0.0106 0.0060 'International Tables Vol C Tables 4.2.6.8 and 6.1.1.4'
S S 0.1246 0.1234 'International Tables Vol C Tables 4.2.6.8 and 6.1.1.4'
Cl Cl 0.1484 0.1585 'International Tables Vol C Tables 4.2.6.8 and 6.1.1.4'
Cd Cd -0.8075 1.2024 'International Tables Vol C Tables 4.2.6.8 and 6.1.1.4'

loop_
_geom_angle_atom_site_label_1
_geom_angle_atom_site_label_2
_geom_angle_atom_site_label_3
_geom_angle
_geom_angle_site_symmetry_1
_geom_angle_site_symmetry_3
N1 C1 C2 124.4(7) . .
N1 C1 H1 117.8 . .
C2 C1 H1 117.8 . .
C1 C2 C3 118.8(7) . .
C1 C2 H2 120.6 . .
C3 C2 H2 120.6 . .
C4 C3 C2 115.6(7) . .
C4 C3 C6 122.3(6) . .
C2 C3 C6 122.1(7) . .
C3 C4 C5 120.6(7) . .
C3 C4 H4 119.7 . .
C5 C4 H4 119.7 . .
N1 C5 C4 123.4(7) . .
N1 C5 H5 118.3 . .
C4 C5 H5 118.3 . .
C7 C6 C11 119.3(7) . .
C7 C6 C3 122.5(6) . .
C11 C6 C3 118.1(6) . .
C6 C7 C8 120.5(7) . .
C6 C7 H7 119.7 . .
C8 C7 H7 119.7 . .
C7 C8 C9 120.5(7) . .
C7 C8 H8 119.7 . .
C9 C8 H8 119.7 . .
C10 C9 C8 117.4(7) . .
C10 C9 H9 121.3 . .
C8 C9 H9 121.3 . .
C11 C10 C9 122.1(7) . .
C11 C10 C12 118.3(6) . .
C9 C10 C12 119.6(7) . .
C10 C11 C6 120.0(6) . .
C10 C11 H11 120.0 . .
C6 C11 H11 120.0 . .
N2 C12 N4 108.0(6) . .
N2 C12 C10 128.4(6) . .
N4 C12 C10 123.4(6) . .
N3 C13 N4 109.0(5) . .
N3 C13 C14 123.8(6) . .
N4 C13 C14 127.1(6) . .
C19 C14 C15 120.4(6) . .
C19 C14 C13 121.6(6) . .
C15 C14 C13 118.0(6) . .
C16 C15 C14 119.7(7) . .
C16 C15 H15 120.2 . .
C14 C15 H15 120.2 . .
C17 C16 C15 120.3(8) . .
C17 C16 H16 119.8 . .
C15 C16 H16 119.8 . .
C16 C17 C18 122.2(7) . .
C16 C17 H17 118.9 . .
C18 C17 H17 118.9 . .
C19 C18 C17 117.3(6) . .
C19 C18 C20 119.9(7) . .
C17 C18 C20 122.8(7) . .
C14 C19 C18 120.3(6) . .
C14 C19 H19 119.9 . .
C18 C19 H19 119.9 . .
C21 C20 C24 117.0(7) . .
C21 C20 C18 120.7(7) . .
C24 C20 C18 122.2(7) . .
C20 C21 C22 119.4(7) . .
C20 C21 H21 120.3 . .
C22 C21 H21 120.3 . .
N6 C22 C21 123.4(7) . .
N6 C22 H22 118.3 . .
C21 C22 H22 118.3 . .
N6 C23 C24 124.9(7) . .
N6 C23 H23 117.5 . .
C24 C23 H23 117.5 . .
C23 C24 C20 119.5(7) . .
C23 C24 H24 120.2 . .
C20 C24 H24 120.2 . .
C26 C25 S1 110.7(12) . .
C26 C25 H25 124.7 . .
S1 C25 H25 124.7 . .
C25 C26 C27 111.8(9) . .
C25 C26 H26 124.1 . .
C27 C26 H26 124.1 . .
C28 C27 C29 125.0(15) . .
C28 C27 C26 112.7(8) . .
C29 C27 C26 122.2(17) . .
C27 C28 S1 110.1(12) . .
C27 C28 H28 124.9 . .
S1 C28 H28 125.0 . .
O7 C29 C27 123(2) . .
O7 C29 H29 118.7 . .
C27 C29 H29 118.7 . .
N2 Cd1 N2 83.0(3) 7 .
N2 Cd1 N1 88.2(2) 7 3_754
N2 Cd1 N1 159.9(2) . 3_754
N2 Cd1 N1 159.9(2) 7 6_575
N2 Cd1 N1 88.2(2) . 6_575
N1 Cd1 N1 105.4(3) 3_754 6_575
N2 Cd1 N6 88.1(2) 7 6_565
N2 Cd1 N6 110.2(2) . 6_565
N1 Cd1 N6 87.4(2) 3_754 6_565
N1 Cd1 N6 78.0(2) 6_575 6_565
N2 Cd1 N6 110.2(2) 7 3_654
N2 Cd1 N6 88.1(2) . 3_654
N1 Cd1 N6 78.0(2) 3_754 3_654
N1 Cd1 N6 87.4(2) 6_575 3_654
N6 Cd1 N6 155.9(3) 6_565 3_654
O3 Cl1 O2 75.8(12) . 7
O3 Cl1 O2 75.8(12) . .
O2 Cl1 O2 152(2) 7 .
O3 Cl1 O1 124.0(5) . 7
O2 Cl1 O1 98.4(17) 7 7
O2 Cl1 O1 97.4(16) . 7
O3 Cl1 O1 124.0(5) . .
O2 Cl1 O1 97.4(16) 7 .
O2 Cl1 O1 98.4(17) . .
O1 Cl1 O1 112.1(9) 7 .
O4 Cl2 O4 133(3) 7 .
O4 Cl2 O5 95.1(12) 7 7
O4 Cl2 O5 92.6(11) . 7
O4 Cl2 O5 92.6(11) 7 .
O4 Cl2 O5 95.1(12) . .
O5 Cl2 O5 160.6(17) 7 .
O4 Cl2 O6 113.4(13) 7 .
O4 Cl2 O6 113.4(13) . .
O5 Cl2 O6 80.3(8) 7 .
O5 Cl2 O6 80.3(8) . .
C1 N1 C5 116.8(7) . .
C1 N1 Cd1 125.3(5) . 4_475
C5 N1 Cd1 115.1(5) . 4_475
C12 N2 N3 108.4(6) . .
C12 N2 Cd1 138.5(5) . .
N3 N2 Cd1 111.4(4) . .
C13 N3 N2 107.2(5) . .
C12 N4 C13 107.3(5) . .
C12 N4 N5 126.8(6) . .
C13 N4 N5 125.6(6) . .
N4 N5 H5A 109.4 . .
N4 N5 H5C 108.8 . .
H5A N5 H5C 109.5 . .
C23 N6 C22 115.8(6) . .
C23 N6 Cd1 117.8(5) . 4_465
C22 N6 Cd1 125.9(5) . 4_465
Cl1 O3 O2 54.1(9) . 7
C25 S1 C28 94.7(12) . .

loop_
_geom_bond_atom_site_label_1
_geom_bond_atom_site_label_2
_geom_bond_distance
_geom_bond_site_symmetry_2
C1 N1 1.316(10) .
C1 C2 1.387(10) .
C1 H1 0.9500 .
C2 C3 1.409(10) .
C2 H2 0.9500 .
C3 C4 1.380(10) .
C3 C6 1.491(10) .
C4 C5 1.382(10) .
C4 H4 0.9500 .
C5 N1 1.320(10) .
C5 H5 0.9500 .
C6 C7 1.376(10) .
C6 C11 1.408(10) .
C7 C8 1.390(12) .
C7 H7 0.9500 .
C8 C9 1.426(12) .
C8 H8 0.9500 .
C9 C10 1.383(10) .
C9 H9 0.9500 .
C10 C11 1.373(10) .
C10 C12 1.477(9) .
C11 H11 0.9500 .
C12 N2 1.325(9) .
C12 N4 1.354(9) .
C13 N3 1.313(8) .
C13 N4 1.367(8) .
C13 C14 1.477(9) .
C14 C19 1.390(9) .
C14 C15 1.405(10) .
C15 C16 1.370(12) .
C15 H15 0.9500 .
C16 C17 1.367(11) .
C16 H16 0.9500 .
C17 C18 1.411(11) .
C17 H17 0.9500 .
C18 C19 1.408(10) .
C18 C20 1.483(10) .
C19 H19 0.9500 .
C20 C21 1.372(11) .
C20 C24 1.408(11) .
C21 C22 1.407(10) .
C21 H21 0.9500 .
C22 N6 1.342(10) .
C22 H22 0.9500 .
C23 N6 1.338(10) .
C23 C24 1.357(11) .
C23 H23 0.9500 .
C24 H24 0.9500 .
C25 C26 1.338(10) .
C25 S1 1.691(10) .
C25 H25 0.9500 .
C26 C27 1.487(10) .
C26 H26 0.9500 .
C27 C28 1.328(10) .
C27 C29 1.486(10) .
C28 S1 1.704(9) .
C28 H28 0.9500 .
C29 O7 1.239(10) .
C29 H29 0.9500 .
Cd1 N2 2.324(6) 7
Cd1 N2 2.324(6) .
Cd1 N1 2.396(6) 3_754
Cd1 N1 2.396(6) 6_575
Cd1 N6 2.426(6) 6_565
Cd1 N6 2.426(6) 3_654
Cl1 O3 1.308(19) .
Cl1 O2 1.38(2) 7
Cl1 O2 1.38(2) .
Cl1 O1 1.385(8) 7
Cl1 O1 1.385(8) .
Cl2 O4 1.316(15) 7
Cl2 O4 1.316(15) .
Cl2 O5 1.44(2) 7
Cl2 O5 1.44(2) .
Cl2 O6 1.44(4) .
N1 Cd1 2.396(6) 4_475
N2 N3 1.384(8) .
N4 N5 1.407(8) .
N5 H5A 0.9103 .
N5 H5C 0.9108 .
N6 Cd1 2.426(6) 4_465
O3 O2 1.65(3) 7

loop_
_geom_torsion_atom_site_label_1
_geom_torsion_atom_site_label_2
_geom_torsion_atom_site_label_3
_geom_torsion_atom_site_label_4
_geom_torsion
_geom_torsion_site_symmetry_1
_geom_torsion_site_symmetry_4
N1 C1 C2 C3 -0.4(11) . .
C1 C2 C3 C4 -5.2(10) . .
C1 C2 C3 C6 174.0(6) . .
C2 C3 C4 C5 6.0(11) . .
C6 C3 C4 C5 -173.2(7) . .
C3 C4 C5 N1 -1.3(13) . .
C4 C3 C6 C7 -160.5(8) . .
C2 C3 C6 C7 20.3(11) . .
C4 C3 C6 C11 15.9(11) . .
C2 C3 C6 C11 -163.2(7) . .
C11 C6 C7 C8 2.7(11) . .
C3 C6 C7 C8 179.1(8) . .
C6 C7 C8 C9 -2.3(13) . .
C7 C8 C9 C10 0.1(13) . .
C8 C9 C10 C11 1.5(11) . .
C8 C9 C10 C12 179.3(7) . .
C9 C10 C11 C6 -1.1(10) . .
C12 C10 C11 C6 -178.9(6) . .
C7 C6 C11 C10 -1.1(11) . .
C3 C6 C11 C10 -177.6(6) . .
C11 C10 C12 N2 -96.7(8) . .
C9 C10 C12 N2 85.5(9) . .
C11 C10 C12 N4 77.0(8) . .
C9 C10 C12 N4 -100.9(8) . .
N3 C13 C14 C19 -146.0(6) . .
N4 C13 C14 C19 31.5(10) . .
N3 C13 C14 C15 32.4(9) . .
N4 C13 C14 C15 -150.2(7) . .
C19 C14 C15 C16 -0.9(11) . .
C13 C14 C15 C16 -179.2(7) . .
C14 C15 C16 C17 -0.1(14) . .
C15 C16 C17 C18 0.8(14) . .
C16 C17 C18 C19 -0.6(12) . .
C16 C17 C18 C20 -178.3(8) . .
C15 C14 C19 C18 1.0(10) . .
C13 C14 C19 C18 179.3(6) . .
C17 C18 C19 C14 -0.3(11) . .
C20 C18 C19 C14 177.4(6) . .
C19 C18 C20 C21 -153.1(7) . .
C17 C18 C20 C21 24.5(12) . .
C19 C18 C20 C24 23.0(11) . .
C17 C18 C20 C24 -159.4(8) . .
C24 C20 C21 C22 -0.6(11) . .
C18 C20 C21 C22 175.7(7) . .
C20 C21 C22 N6 -0.8(12) . .
N6 C23 C24 C20 -0.5(13) . .
C21 C20 C24 C23 1.2(12) . .
C18 C20 C24 C23 -175.0(7) . .
S1 C25 C26 C27 -0.2(2) . .
C25 C26 C27 C28 0.3(4) . .
C25 C26 C27 C29 179.7(3) . .
C29 C27 C28 S1 -179.7(4) . .
C26 C27 C28 S1 -0.3(5) . .
C28 C27 C29 O7 179.8(5) . .
C26 C27 C29 O7 0.4(7) . .
C2 C1 N1 C5 5.2(12) . .
C2 C1 N1 Cd1 -154.8(6) . 4_475
C4 C5 N1 C1 -4.3(12) . .
C4 C5 N1 Cd1 157.7(7) . 4_475
N4 C12 N2 N3 0.3(7) . .
C10 C12 N2 N3 174.8(6) . .
N4 C12 N2 Cd1 163.4(5) . .
C10 C12 N2 Cd1 -22.2(11) . .
N2 Cd1 N2 C12 -68.1(6) 7 .
N1 Cd1 N2 C12 -3.4(11) 3_754 .
N1 Cd1 N2 C12 130.0(7) 6_575 .
N6 Cd1 N2 C12 -153.5(6) 6_565 .
N6 Cd1 N2 C12 42.5(7) 3_654 .
N2 Cd1 N2 N3 94.6(4) 7 .
N1 Cd1 N2 N3 159.3(5) 3_754 .
N1 Cd1 N2 N3 -67.3(4) 6_575 .
N6 Cd1 N2 N3 9.2(5) 6_565 .
N6 Cd1 N2 N3 -154.7(4) 3_654 .
N4 C13 N3 N2 0.4(7) . .
C14 C13 N3 N2 178.3(6) . .
C12 N2 N3 C13 -0.5(7) . .
Cd1 N2 N3 C13 -168.5(4) . .
N2 C12 N4 C13 -0.1(7) . .
C10 C12 N4 C13 -174.8(6) . .
N2 C12 N4 N5 174.8(7) . .
C10 C12 N4 N5 0.0(11) . .
N3 C13 N4 C12 -0.2(7) . .
C14 C13 N4 C12 -178.0(6) . .
N3 C13 N4 N5 -175.1(6) . .
C14 C13 N4 N5 7.1(11) . .
C24 C23 N6 C22 -0.9(12) . .
C24 C23 N6 Cd1 171.6(7) . 4_465
C21 C22 N6 C23 1.5(11) . .
C21 C22 N6 Cd1 -170.3(6) . 4_465
O2 Cl1 O3 O2 180.0 . 7
O1 Cl1 O3 O2 -90.6(19) 7 7
O1 Cl1 O3 O2 89.4(19) . 7
C26 C25 S1 C28 0.02(16) . .
C27 C28 S1 C25 0.2(4) . .
